data_2011785
loop_
_publ_author_name
'Arendse, Malcolm J.'
'Anderson, Gordon K.'
'Rath, Nigam P.'

_publ_section_title
;[Ethylene-1,2-bis(diphenylphosphine)-<i>P</i>,<i>P</i>']dinitratoplatinum(II)
 and <i>cis</i>-bis[(diphenylphosphinomethyl)diphenylphosphine
 oxide-<i>O</i>,<i>P</i>]platinum(II) dinitrate dihydrate
;
_journal_issue 3
_journal_name_full 'Acta Crystallographica Section C'
_journal_page_first 237
_journal_page_last 239
_journal_paper_doi 10.1107/S0108270100017273
_journal_volume 57
_journal_year 2001
_chemical_formula_iupac '[Pt (C25 H22 O P)2] , 2N O3 , 2H2 O'
_chemical_formula_moiety 'C50 H44 O2 P2 Pt 2+ , 2N O3 - , 2H2 O'
_chemical_formula_sum 'C50 H48 N2 O10 P4 Pt'
_chemical_formula_weight 1155.87
_chemical_name_systematic
;
cis-[Bis(diphenylphosphinomethyl)diphenylphosphine oxide-O,P]platinum(II)
dinitrate dihydrate
;
_space_group_IT_number 14
_symmetry_cell_setting monoclinic
_symmetry_space_group_name_Hall '-P 2yn'
_symmetry_space_group_name_H-M 'P 1 21/n 1'
_audit_creation_method SHELXL97
_cell_angle_alpha 90
_cell_angle_beta 92.810(10)
_cell_angle_gamma 90
_cell_formula_units_Z 4
_cell_length_a 12.9843(2)
_cell_length_b 16.3998(2)
_cell_length_c 22.6979(3)
_cell_measurement_reflns_used 8192
_cell_measurement_temperature 213(2)
_cell_measurement_theta_max 26.4
_cell_measurement_theta_min 2.2
_cell_volume 4827.48(12)
_computing_cell_refinement SMART
_computing_data_collection 'SMART (Bruker, 1999)'
_computing_data_reduction 'SAINT (Bruker, 1999)'
_computing_molecular_graphics SHELXTL-Plus
_computing_publication_material SHELXTL-Plus
_computing_structure_refinement SHELXTL-Plus
_computing_structure_solution 'SHELXTL-Plus (Sheldrick, 1999)'
_diffrn_ambient_temperature 213(2)
_diffrn_measured_fraction_theta_full .995
_diffrn_measured_fraction_theta_max .995
_diffrn_measurement_device_type 'Bruker? CCD area-detector'
_diffrn_measurement_method '\f and \w scans'
_diffrn_radiation_monochromator graphite
_diffrn_radiation_source 'long-fine-focus sealed tube'
_diffrn_radiation_type MoK\a
_diffrn_radiation_wavelength .71073
_diffrn_reflns_av_R_equivalents .06
_diffrn_reflns_av_sigmaI/netI .028
_diffrn_reflns_limit_h_max 16
_diffrn_reflns_limit_h_min -16
_diffrn_reflns_limit_k_max 20
_diffrn_reflns_limit_k_min -20
_diffrn_reflns_limit_l_max 28
_diffrn_reflns_limit_l_min -28
_diffrn_reflns_number 80352
_diffrn_reflns_theta_full 26.46
_diffrn_reflns_theta_max 26.46
_diffrn_reflns_theta_min 1.53
_diffrn_standards_decay_% <2
_exptl_absorpt_coefficient_mu 3.10
_exptl_absorpt_correction_T_max .51
_exptl_absorpt_correction_T_min .37
_exptl_absorpt_correction_type empirical
_exptl_absorpt_process_details '(SADABS; Blessing, 1995)'
_exptl_crystal_colour 'light yellow'
_exptl_crystal_density_diffrn 1.590
_exptl_crystal_density_meas ?
_exptl_crystal_density_method 'not measured'
_exptl_crystal_description irregular
_exptl_crystal_F_000 2320
_exptl_crystal_size_max .36
_exptl_crystal_size_mid .28
_exptl_crystal_size_min .22
_refine_diff_density_max .75
_refine_diff_density_min -.59
_refine_ls_extinction_method none
_refine_ls_goodness_of_fit_ref 1.09
_refine_ls_hydrogen_treatment constr
_refine_ls_matrix_type full
_refine_ls_number_parameters 604
_refine_ls_number_reflns 9898
_refine_ls_number_restraints 6
_refine_ls_restrained_S_all 1.089
_refine_ls_R_factor_all .049
_refine_ls_R_factor_gt .031
_refine_ls_shift/su_max .001
_refine_ls_shift/su_mean .000
_refine_ls_structure_factor_coef Fsqd
_refine_ls_weighting_details 'calc w = 1/[\s^2^(Fo^2^)+(0.0237P)^2^+8.7121P] where P=(Fo^2^+2Fc^2^)/3'
_refine_ls_weighting_scheme calc
_refine_ls_wR_factor_ref .069
_reflns_number_gt 7985
_reflns_number_total 9898
_reflns_threshold_expression I>2\s(I)
_cod_data_source_file bk1556.cif
_cod_data_source_block II
_cod_depositor_comments
;
The following automatic conversions were performed:
'_symmetry_cell_setting' value 'Monoclinic' changed to 'monoclinic'
according to '/home/saulius/struct/CIF-dictionaries/cif_core.dic'
dictionary named 'cif_core.dic' version 2.4.1 from 2010-06-29.

Automatic conversion script
Id: cif_fix_enum 1527 2010-12-29 10:47:43Z saulius 

The following automatic conversions were performed:

'_symmetry_cell_setting' value 'Monoclinic' changed to 'monoclinic'
according to /home/saulius/struct/CIF-dictionaries/cif_core.dic
dictionary named 'cif_core.dic' version 2.4.1 from 2010-06-29.

Automatic conversion script
Id: cif_fix_values 1715 2011-07-08 13:25:40Z adriana 

The following automatic conversions were performed:

'_exptl_crystal_density_meas' value 'no' was changed to '?' - the
value is perceived as not measured.

Automatic conversion script
Id: cif_fix_values 3008 2015-01-20 13:52:24Z robertas 
;
_cod_original_cell_volume 4827.47(11)
_cod_original_sg_symbol_H-M 'P 21/n'
_cod_database_code 2011785
_cod_database_fobs_code 2011785

loop_
_symmetry_equiv_pos_as_xyz
'x, y, z'
'-x+1/2, y+1/2, -z+1/2'
'-x, -y, -z'
'x-1/2, -y-1/2, z-1/2'

loop_
_atom_site_label
_atom_site_fract_x
_atom_site_fract_y
_atom_site_fract_z
_atom_site_U_iso_or_equiv
_atom_site_adp_type
_atom_site_calc_flag
_atom_site_refinement_flags
_atom_site_occupancy
_atom_site_disorder_assembly
_atom_site_disorder_group
_atom_site_type_symbol
Pt .182726(10) .204725(9) .003104(6) .02892(5) Uani d . 1 . . Pt
P1 .18770(7) .01680(6) .03614(5) .0323(2) Uani d . 1 . . P
P2 .30255(7) .16328(6) .06942(4) .0307(2) Uani d . 1 . . P
P4 .03177(7) .31332(6) -.07763(4) .0306(2) Uani d . 1 . . P
P3 .23171(7) .33152(6) -.01454(4) .0294(2) Uani d . 1 . . P
O1 .12074(18) .08824(16) .01458(12) .0355(6) Uani d . 1 . . O
O2 .0593(2) .22744(16) -.05720(12) .0359(6) Uani d . 1 . . O
C1 .3169(3) .0557(2) .04889(19) .0357(9) Uani d . 1 . . C
H1A .3557 .0508 .0131 .043 Uiso calc R 1 . . H
H1B .3533 .0254 .0808 .043 Uiso calc R 1 . . H
C2 .1074(3) .3829(2) -.03149(16) .0301(8) Uani d . 1 . . C
H2A .0724 .3945 .0049 .036 Uiso calc R 1 . . H
H2B .1181 .4343 -.0523 .036 Uiso calc R 1 . . H
C3 .1823(3) -.0594(3) -.02035(18) .0364(9) Uani d . 1 . . C
C4 .2190(3) -.0392(3) -.0751(2) .0449(11) Uani d . 1 . . C
H4 .2556 .0097 -.0796 .054 Uiso calc R 1 . . H
C5 .2017(3) -.0909(3) -.1227(2) .0540(12) Uani d . 1 . . C
H5 .2253 -.0770 -.1599 .065 Uiso calc R 1 . . H
C6 .1488(3) -.1637(3) -.1150(2) .0533(12) Uani d . 1 . . C
H6 .1375 -.1992 -.1472 .064 Uiso calc R 1 . . H
C7 .1128(3) -.1846(3) -.0610(2) .0487(11) Uani d . 1 . . C
H7 .0775 -.2340 -.0564 .058 Uiso calc R 1 . . H
C8 .1289(3) -.1324(2) -.01336(19) .0399(10) Uani d . 1 . . C
H8 .1038 -.1461 .0235 .048 Uiso calc R 1 . . H
C9 .1436(3) -.0252(2) .10322(18) .0358(9) Uani d . 1 . . C
C10 .0405(3) -.0169(3) .1153(2) .0529(12) Uani d . 1 . . C
H10 -.0045 .0118 .0891 .063 Uiso calc R 1 . . H
C11 .0040(4) -.0510(4) .1662(2) .0659(15) Uani d . 1 . . C
H11 -.0662 -.0462 .1738 .079 Uiso calc R 1 . . H
C12 .0686(4) -.0913(3) .2050(2) .0566(13) Uani d . 1 . . C
H12 .0433 -.1133 .2397 .068 Uiso calc R 1 . . H
C13 .1707(4) -.1001(3) .1936(2) .0555(13) Uani d . 1 . . C
H13 .2150 -.1286 .2203 .067 Uiso calc R 1 . . H
C14 .2091(3) -.0672(3) .1429(2) .0464(11) Uani d . 1 . . C
H14 .2792 -.0733 .1353 .056 Uiso calc R 1 . . H
C15 .2530(3) .1628(2) .14238(17) .0338(9) Uani d . 1 . . C
C16 .1587(3) .1993(3) .15237(19) .0427(10) Uani d . 1 . . C
H16 .1218 .2264 .1216 .051 Uiso calc R 1 . . H
C17 .1197(4) .1956(3) .2079(2) .0569(13) Uani d . 1 . . C
H17 .0563 .2205 .2149 .068 Uiso calc R 1 . . H
C18 .1733(4) .1554(4) .2526(2) .0615(14) Uani d . 1 . . C
H18 .1458 .1523 .2900 .074 Uiso calc R 1 . . H
C19 .2677(4) .1194(3) .2432(2) .0574(13) Uani d . 1 . . C
H19 .3044 .0926 .2742 .069 Uiso calc R 1 . . H
C20 .3072(3) .1231(3) .18804(19) .0466(11) Uani d . 1 . . C
H20 .3710 .0986 .1813 .056 Uiso calc R 1 . . H
C21 .4310(3) .2060(2) .07728(17) .0347(8) Uani d . 1 . . C
C22 .4538(3) .2624(3) .1216(2) .0435(10) Uani d . 1 . . C
H22 .4031 .2772 .1478 .052 Uiso calc R 1 . . H
C23 .5513(3) .2969(3) .1275(2) .0513(12) Uani d . 1 . . C
H23 .5667 .3353 .1574 .062 Uiso calc R 1 . . H
C24 .6254(3) .2747(3) .0892(2) .0515(12) Uani d . 1 . . C
H24 .6911 .2986 .0927 .062 Uiso calc R 1 . . H
C25 .6039(3) .2180(3) .0462(2) .0542(13) Uani d . 1 . . C
H25 .6557 .2022 .0210 .065 Uiso calc R 1 . . H
C26 .5062(3) .1834(3) .0392(2) .0458(11) Uani d . 1 . . C
H26 .4914 .1451 .0092 .055 Uiso calc R 1 . . H
C27 .2946(3) .3916(2) .04347(17) .0340(9) Uani d . 1 . . C
C28 .2443(3) .4043(3) .09558(18) .0407(10) Uani d . 1 . . C
H28 .1778 .3831 .1000 .049 Uiso calc R 1 . . H
C29 .2935(4) .4485(3) .1407(2) .0502(11) Uani d . 1 . . C
H29 .2602 .4573 .1760 .060 Uiso calc R 1 . . H
C30 .3907(4) .4797(3) .1343(2) .0523(12) Uani d . 1 . . C
H30 .4230 .5102 .1650 .063 Uiso calc R 1 . . H
C31 .4410(4) .4662(3) .0830(2) .0492(11) Uani d . 1 . . C
H31 .5078 .4869 .0791 .059 Uiso calc R 1 . . H
C32 .3936(3) .4225(3) .03731(18) .0400(10) Uani d . 1 . . C
H32 .4278 .4137 .0023 .048 Uiso calc R 1 . . H
C33 .3046(3) .3417(2) -.08010(17) .0331(9) Uani d . 1 . . C
C34 .3606(3) .2762(3) -.0998(2) .0470(11) Uani d . 1 . . C
H34 .3643 .2276 -.0779 .056 Uiso calc R 1 . . H
C35 .4114(4) .2826(3) -.1521(2) .0617(14) Uani d . 1 . . C
H35 .4503 .2384 -.1652 .074 Uiso calc R 1 . . H
C36 .4048(4) .3531(4) -.1845(2) .0598(14) Uani d . 1 . . C
H36 .4384 .3567 -.2201 .072 Uiso calc R 1 . . H
C37 .3493(3) .4189(3) -.16521(19) .0507(12) Uani d . 1 . . C
H37 .3452 .4672 -.1876 .061 Uiso calc R 1 . . H
C38 .2995(3) .4133(3) -.11276(18) .0407(10) Uani d . 1 . . C
H38 .2622 .4581 -.0992 .049 Uiso calc R 1 . . H
C39 .0620(3) .3281(3) -.15259(17) .0355(9) Uani d . 1 . . C
C40 .1162(3) .2691(3) -.1819(2) .0476(11) Uani d . 1 . . C
H40 .1363 .2206 -.1625 .057 Uiso calc R 1 . . H
C41 .1404(4) .2819(4) -.2398(2) .0652(15) Uani d . 1 . . C
H41 .1772 .2421 -.2600 .078 Uiso calc R 1 . . H
C42 .1107(4) .3527(4) -.2675(2) .0648(16) Uani d . 1 . . C
H42 .1259 .3607 -.3071 .078 Uiso calc R 1 . . H
C43 .0586(4) .4128(3) -.2383(2) .0577(13) Uani d . 1 . . C
H43 .0407 .4619 -.2576 .069 Uiso calc R 1 . . H
C44 .0332(3) .4002(3) -.18068(19) .0442(10) Uani d . 1 . . C
H44 -.0034 .4402 -.1606 .053 Uiso calc R 1 . . H
C45 -.1037(3) .3306(3) -.07207(17) .0358(9) Uani d . 1 . . C
C46 -.1683(3) .2804(3) -.1066(2) .0489(11) Uani d . 1 . . C
H46 -.1405 .2443 -.1338 .059 Uiso calc R 1 . . H
C47 -.2735(3) .2839(3) -.1009(2) .0574(13) Uani d . 1 . . C
H47 -.3174 .2492 -.1235 .069 Uiso calc R 1 . . H
C48 -.3138(4) .3377(3) -.0623(2) .0591(13) Uani d . 1 . . C
H48 -.3856 .3404 -.0590 .071 Uiso calc R 1 . . H
C49 -.2510(4) .3878(3) -.0282(2) .0576(13) Uani d . 1 . . C
H49 -.2795 .4245 -.0016 .069 Uiso calc R 1 . . H
C50 -.1448(3) .3841(3) -.0330(2) .0471(11) Uani d . 1 . . C
H50 -.1013 .4182 -.0097 .056 Uiso calc R 1 . . H
N1 .4261(4) .1013(3) -.3800(2) .0706(14) Uani d D 1 . . N
O1' .3394(3) .0785(3) -.3863(2) .0986(15) Uani d D 1 . . O
O2' .4521(6) .1520(3) -.3451(4) .197(4) Uani d D 1 . . O
O3' .4894(4) .0692(5) -.4115(2) .134(3) Uani d D 1 . . O
N2 .4542(3) .0616(3) -.1235(2) .0621(11) Uani d D 1 . . N
O4' .3736(4) .0737(3) -.1525(2) .1134(18) Uani d D 1 . . O
O5' .4504(4) .0573(4) -.0712(2) .126(2) Uani d D 1 . . O
O6' .5311(3) .0467(4) -.1487(2) .1161(19) Uani d D 1 . . O
O1S .2451(4) .0921(3) -.2614(3) .1214(18) Uani d . 1 . . O
H1 .2961 .0710 -.2264 .146 Uiso d R 1 . . H
H2 .5414 .1193 -.2888 .146 Uiso d R 1 . . H
O2S .6009(4) .0920(4) -.2605(3) .152(3) Uani d . 1 . . O
H1' .5656 .0777 -.2201 .182 Uiso d R 1 . . H
H2' .2829 .1438 -.2641 .182 Uiso d R 1 . . H

loop_
_atom_site_aniso_label
_atom_site_aniso_U_11
_atom_site_aniso_U_22
_atom_site_aniso_U_33
_atom_site_aniso_U_12
_atom_site_aniso_U_13
_atom_site_aniso_U_23
Pt .02579(7) .02957(8) .03125(8) -.00202(7) -.00010(5) .00199(7)
P1 .0270(5) .0309(5) .0391(6) -.0011(4) .0019(4) .0033(4)
P2 .0249(5) .0329(5) .0341(5) -.0014(4) .0007(4) .0032(4)
P4 .0307(5) .0294(5) .0312(5) -.0025(4) -.0023(4) .0001(4)
P3 .0290(5) .0297(5) .0295(5) -.0036(4) .0008(4) -.0003(4)
O1 .0261(13) .0312(15) .0489(17) -.0066(11) -.0021(12) .0041(12)
O2 .0368(14) .0321(15) .0377(15) -.0044(11) -.0093(12) .0026(11)
C1 .0266(18) .034(2) .046(2) -.0007(16) .0032(17) .0045(18)
C2 .0322(19) .032(2) .0263(19) -.0001(16) -.0007(15) -.0019(16)
C3 .0276(18) .040(2) .042(2) .0014(17) .0027(17) .0031(18)
C4 .032(2) .047(3) .056(3) -.0006(19) .009(2) .003(2)
C5 .045(3) .071(4) .047(3) .006(2) .011(2) -.005(2)
C6 .043(2) .058(3) .058(3) .008(2) -.003(2) -.018(3)
C7 .042(2) .042(3) .061(3) -.0021(19) .000(2) -.008(2)
C8 .035(2) .037(2) .047(2) .0015(18) .0000(18) .0021(19)
C9 .038(2) .029(2) .041(2) -.0048(17) .0009(18) .0020(17)
C10 .043(2) .062(3) .054(3) .006(2) .009(2) .014(2)
C11 .057(3) .078(4) .066(3) .004(3) .026(3) .015(3)
C12 .074(3) .057(3) .040(3) -.017(3) .009(2) .002(2)
C13 .067(3) .053(3) .044(3) -.012(2) -.013(2) .009(2)
C14 .042(2) .047(3) .050(3) -.003(2) -.003(2) .007(2)
C15 .032(2) .036(2) .033(2) -.0054(17) -.0003(16) .0026(17)
C16 .035(2) .050(3) .043(2) .001(2) .0059(17) .010(2)
C17 .045(3) .076(4) .051(3) .000(2) .015(2) .008(3)
C18 .060(3) .086(4) .039(3) -.012(3) .010(2) .005(3)
C19 .059(3) .074(4) .039(3) -.003(3) -.007(2) .014(2)
C20 .040(2) .060(3) .039(2) .002(2) -.0042(19) .007(2)
C21 .0247(17) .036(2) .043(2) -.0022(17) -.0015(15) .0103(19)
C22 .032(2) .047(3) .051(3) -.0021(18) -.0042(19) .002(2)
C23 .043(2) .045(3) .064(3) -.009(2) -.015(2) .008(2)
C24 .032(2) .042(3) .079(4) -.0091(19) -.005(2) .017(2)
C25 .031(2) .055(3) .077(3) .001(2) .015(2) .008(3)
C26 .035(2) .046(3) .056(3) -.0030(19) .002(2) .003(2)
C27 .039(2) .031(2) .032(2) -.0041(17) -.0045(17) .0009(17)
C28 .044(2) .038(2) .040(2) -.0030(18) .0001(19) .0007(19)
C29 .067(3) .047(3) .036(2) -.001(2) -.001(2) -.006(2)
C30 .064(3) .042(3) .049(3) -.008(2) -.019(2) -.004(2)
C31 .048(3) .048(3) .051(3) -.017(2) -.009(2) .006(2)
C32 .040(2) .043(2) .037(2) -.0078(19) -.0015(18) .0054(19)
C33 .0285(19) .039(2) .032(2) -.0074(16) .0021(16) -.0013(17)
C34 .042(2) .047(3) .053(3) .0018(19) .009(2) .004(2)
C35 .054(3) .070(4) .063(3) .007(3) .024(2) -.011(3)
C36 .047(3) .088(4) .046(3) -.015(3) .018(2) -.003(3)
C37 .045(2) .069(3) .038(2) -.018(2) .005(2) .009(2)
C38 .039(2) .043(2) .040(2) -.0073(18) .0028(18) .0016(19)
C39 .032(2) .041(2) .034(2) -.0079(17) -.0033(16) -.0021(18)
C40 .044(2) .049(3) .049(3) -.003(2) -.001(2) -.011(2)
C41 .056(3) .091(4) .050(3) -.006(3) .012(2) -.024(3)
C42 .057(3) .103(5) .036(3) -.035(3) .009(2) -.003(3)
C43 .062(3) .067(4) .043(3) -.025(3) -.006(2) .014(2)
C44 .044(2) .048(3) .040(2) -.007(2) -.0026(19) .002(2)
C45 .035(2) .036(2) .036(2) -.0014(17) -.0019(17) .0102(18)
C46 .040(2) .055(3) .050(3) -.008(2) -.004(2) -.007(2)
C47 .039(2) .063(3) .070(3) -.015(2) -.007(2) .006(3)
C48 .036(2) .066(3) .076(4) .004(2) .003(2) .019(3)
C49 .044(3) .056(3) .074(3) .015(2) .009(2) -.002(3)
C50 .041(2) .043(3) .057(3) .006(2) .001(2) -.001(2)
N1 .073(3) .061(3) .076(3) -.015(3) -.019(3) .031(3)
O1' .073(3) .095(3) .127(4) -.020(3) .004(3) .022(3)
O2' .271(9) .056(3) .244(8) .018(4) -.178(7) -.024(4)
O3' .073(3) .240(7) .089(4) .008(4) .015(3) .079(4)
N2 .054(3) .077(3) .057(3) .009(2) .011(2) -.008(2)
O4' .072(3) .125(4) .143(5) .014(3) -.001(3) .048(4)
O5' .122(4) .198(6) .061(3) -.052(4) .034(3) -.039(3)
O6' .068(3) .207(6) .075(3) .041(3) .022(2) .011(3)
O1S .095(3) .106(4) .163(5) .017(3) .010(3) -.021(4)
O2S .083(3) .239(7) .132(5) -.026(4) -.016(3) .096(5)

loop_
_atom_type_symbol
_atom_type_description
_atom_type_scat_dispersion_real
_atom_type_scat_dispersion_imag
_atom_type_scat_source
C C .0033 .0016 'International Tables Vol C Tables 4.2.6.8 and 6.1.1.4'
H H .0000 .0000 'International Tables Vol C Tables 4.2.6.8 and 6.1.1.4'
N N .0061 .0033 'International Tables Vol C Tables 4.2.6.8 and 6.1.1.4'
O O .0106 .0060 'International Tables Vol C Tables 4.2.6.8 and 6.1.1.4'
P P .1023 .0942 'International Tables Vol C Tables 4.2.6.8 and 6.1.1.4'
Pt Pt -1.7033 8.3905 'International Tables Vol C Tables 4.2.6.8 and 6.1.1.4'

loop_
_geom_angle_atom_site_label_1
_geom_angle_atom_site_label_2
_geom_angle_atom_site_label_3
_geom_angle
_geom_angle_publ_flag
O2 Pt O1 87.54(10) yes
O2 Pt P3 86.10(7) yes
O1 Pt P3 173.52(7) yes
O2 Pt P2 171.61(7) yes
O1 Pt P2 84.09(7) yes
P3 Pt P2 102.25(4) yes
O1 P1 C3 107.75(17) ?
O1 P1 C9 111.54(17) ?
C3 P1 C9 109.73(19) ?
O1 P1 C1 106.89(16) yes
C3 P1 C1 111.44(18) ?
C9 P1 C1 109.46(19) ?
C15 P2 C21 106.22(18) ?
C15 P2 C1 105.87(19) ?
C21 P2 C1 107.04(18) ?
C15 P2 Pt 110.74(13) ?
C21 P2 Pt 124.09(13) ?
C1 P2 Pt 101.45(13) yes
O2 P4 C39 110.97(18) ?
O2 P4 C45 109.99(17) ?
C39 P4 C45 107.98(18) ?
O2 P4 C2 107.17(16) ?
C39 P4 C2 109.21(18) ?
C45 P4 C2 111.55(19) ?
C27 P3 C33 108.23(18) ?
C27 P3 C2 105.20(18) ?
C33 P3 C2 105.90(17) ?
C27 P3 Pt 120.23(13) ?
C33 P3 Pt 113.67(13) ?
C2 P3 Pt 102.12(12) ?
P1 O1 Pt 121.61(14) yes
P4 O2 Pt 121.78(15) ?
P1 C1 P2 106.00(19) yes
P4 C2 P3 106.15(19) ?
C4 C3 C8 120.0(4) ?
C4 C3 P1 118.0(3) ?
C8 C3 P1 121.3(3) ?
C5 C4 C3 120.1(4) ?
C4 C5 C6 119.3(5) ?
C7 C6 C5 121.0(4) ?
C6 C7 C8 119.8(4) ?
C7 C8 C3 119.8(4) ?
C10 C9 C14 119.1(4) ?
C10 C9 P1 118.9(3) ?
C14 C9 P1 122.0(3) ?
C9 C10 C11 119.9(4) ?
C12 C11 C10 120.7(5) ?
C11 C12 C13 120.0(5) ?
C12 C13 C14 120.5(4) ?
C13 C14 C9 119.8(4) ?
C20 C15 C16 119.9(4) ?
C20 C15 P2 119.8(3) ?
C16 C15 P2 120.2(3) ?
C17 C16 C15 119.6(4) ?
C18 C17 C16 120.0(4) ?
C17 C18 C19 120.8(4) ?
C20 C19 C18 119.5(4) ?
C19 C20 C15 120.2(4) ?
C26 C21 C22 119.9(4) ?
C26 C21 P2 120.6(3) ?
C22 C21 P2 119.5(3) ?
C23 C22 C21 120.2(4) ?
C24 C23 C22 119.6(5) ?
C25 C24 C23 120.4(4) ?
C24 C25 C26 120.7(4) ?
C21 C26 C25 119.1(4) ?
C28 C27 C32 120.2(4) ?
C28 C27 P3 119.0(3) ?
C32 C27 P3 120.7(3) ?
C29 C28 C27 119.1(4) ?
C30 C29 C28 120.6(4) ?
C29 C30 C31 120.2(4) ?
C32 C31 C30 120.4(4) ?
C31 C32 C27 119.5(4) ?
C34 C33 C38 119.7(4) ?
C34 C33 P3 119.9(3) ?
C38 C33 P3 120.3(3) ?
C33 C34 C35 119.8(4) ?
C36 C35 C34 120.1(5) ?
C35 C36 C37 120.6(4) ?
C36 C37 C38 119.5(5) ?
C37 C38 C33 120.2(4) ?
C40 C39 C44 120.4(4) ?
C40 C39 P4 120.3(3) ?
C44 C39 P4 119.2(3) ?
C41 C40 C39 119.7(5) ?
C42 C41 C40 119.5(5) ?
C41 C42 C43 121.3(5) ?
C42 C43 C44 119.5(5) ?
C43 C44 C39 119.5(5) ?
C50 C45 C46 119.9(4) ?
C50 C45 P4 124.1(3) ?
C46 C45 P4 115.8(3) ?
C47 C46 C45 119.7(5) ?
C48 C47 C46 120.0(5) ?
C47 C48 C49 120.9(4) ?
C48 C49 C50 119.6(5) ?
C45 C50 C49 119.8(4) ?
O2' N1 O1' 122.5(8) ?
O2' N1 O3' 120.7(7) ?
O1' N1 O3' 116.8(6) ?
O5' N2 O6' 122.6(5) ?
O5' N2 O4' 117.9(5) ?
O6' N2 O4' 119.1(5) ?

loop_
_geom_bond_atom_site_label_1
_geom_bond_atom_site_label_2
_geom_bond_site_symmetry_2
_geom_bond_distance
_geom_bond_publ_flag
Pt O2 . 2.089(2) yes
Pt O1 . 2.094(2) yes
Pt P3 . 2.2168(10) yes
Pt P2 . 2.2178(10) yes
P1 O1 . 1.525(3) yes
P1 C3 . 1.790(4) ?
P1 C9 . 1.791(4) ?
P1 C1 . 1.804(4) yes
P2 C15 . 1.806(4) ?
P2 C21 . 1.810(4) ?
P2 C1 . 1.837(4) yes
P4 O2 . 1.520(3) yes
P4 C39 . 1.781(4) ?
P4 C45 . 1.792(4) ?
P4 C2 . 1.806(4) yes
P3 C27 . 1.807(4) ?
P3 C33 . 1.810(4) ?
P3 C2 . 1.844(4) yes
C3 C4 . 1.392(6) ?
C3 C8 . 1.395(6) ?
C4 C5 . 1.384(6) ?
C5 C6 . 1.393(7) ?
C6 C7 . 1.376(7) ?
C7 C8 . 1.387(6) ?
C9 C10 . 1.386(6) ?
C9 C14 . 1.391(6) ?
C10 C11 . 1.387(7) ?
C11 C12 . 1.358(7) ?
C12 C13 . 1.370(7) ?
C13 C14 . 1.385(6) ?
C15 C20 . 1.386(5) ?
C15 C16 . 1.392(5) ?
C16 C17 . 1.382(6) ?
C17 C18 . 1.371(7) ?
C18 C19 . 1.387(7) ?
C19 C20 . 1.377(6) ?
C21 C26 . 1.385(6) ?
C21 C22 . 1.388(6) ?
C22 C23 . 1.387(6) ?
C23 C24 . 1.376(7) ?
C24 C25 . 1.368(7) ?
C25 C26 . 1.392(6) ?
C27 C28 . 1.395(6) ?
C27 C32 . 1.396(5) ?
C28 C29 . 1.386(6) ?
C29 C30 . 1.376(7) ?
C30 C31 . 1.381(7) ?
C31 C32 . 1.380(6) ?
C33 C34 . 1.384(6) ?
C33 C38 . 1.388(6) ?
C34 C35 . 1.388(6) ?
C35 C36 . 1.372(7) ?
C36 C37 . 1.380(7) ?
C37 C38 . 1.385(6) ?
C39 C40 . 1.386(6) ?
C39 C44 . 1.386(6) ?
C40 C41 . 1.381(7) ?
C41 C42 . 1.368(8) ?
C42 C43 . 1.381(8) ?
C43 C44 . 1.381(6) ?
C45 C50 . 1.374(6) ?
C45 C46 . 1.390(6) ?
C46 C47 . 1.379(6) ?
C47 C48 . 1.366(7) ?
C48 C49 . 1.370(7) ?
C49 C50 . 1.389(6) ?
N1 O2' . 1.186(6) ?
N1 O1' . 1.188(5) ?
N1 O3' . 1.233(7) ?
N2 O5' . 1.192(5) ?
N2 O6' . 1.200(5) ?
N2 O4' . 1.225(5) ?
